data_4024945
loop_
_publ_author_name
'Karine Guitot'
'Stefano Carboni'
'Oliver Reiser'
'Umberto Piarulli'

_publ_section_title
;
Synthesis of (S)- and (R)-5-Oxo-piperazine-2-Carboxylic Acid and Its
Application to Peptidomimetics
;
_journal_name_full 'Journal of Organic Chemistry'
_journal_page_first 8433
_journal_page_last 8436
_journal_paper_doi 10.1021/jo901389q
_journal_volume 74
_journal_year 2009
_chemical_absolute_configuration ad
_chemical_compound_source 'see text'
_chemical_formula_moiety 'C21 H20 N2 O5'
_chemical_formula_sum 'C21 H20 N2 O5'
_chemical_formula_weight 380.39
_space_group_IT_number 19
_symmetry_cell_setting orthorhombic
_symmetry_Int_Tables_number 19
_symmetry_space_group_name_Hall 'P 2ac 2ab'
_symmetry_space_group_name_H-M 'P 21 21 21'
_atom_sites_solution_hydrogens geom
_atom_sites_solution_primary direct
_atom_sites_solution_secondary difmap
_audit_creation_date 'Sep 18 17:30:44 2008'
_audit_creation_method 'PLATON <TABLE ACC> option'
_cell_angle_alpha 90
_cell_angle_beta 90
_cell_angle_gamma 90
_cell_formula_units_Z 4
_cell_length_a 6.5176(2)
_cell_length_b 11.6690(5)
_cell_length_c 23.9190(9)
_cell_measurement_reflns_used 3767
_cell_measurement_temperature 123
_cell_measurement_theta_max 66.4047
_cell_measurement_theta_min 3.6907
_cell_volume 1819.13(12)
_computing_cell_refinement
;
CrysAlis RED, Oxford Diffraction Ltd.,
Version 1.171.32.15 (release 10-01-2008 CrysAlis171 .NET)
;
_computing_data_collection
;
CrysAlis CCD, Oxford Diffraction Ltd.,
Version 1.171.32.15 (release 10-01-2008 CrysAlis171 .NET)
;
_computing_data_reduction
;
CrysAlis RED, Oxford Diffraction Ltd.,
Version 1.171.32.15 (release 10-01-2008 CrysAlis171 .NET)
;
_computing_molecular_graphics 'PLATON (Spek, 1990)'
_computing_publication_material 'PLATON (Spek, 2003)'
_computing_structure_refinement 'SHELXL-97 (Sheldrick, 1997)'
_computing_structure_solution 'SIR-97 (Altomare, 1999)'
_diffrn_ambient_temperature 123
_diffrn_detector_area_resol_mean 10.5431
_diffrn_measured_fraction_theta_full 0.958
_diffrn_measured_fraction_theta_max 0.958
_diffrn_measurement_device_type 'Oxford Diffraction Gemini Ultra'
_diffrn_measurement_method omega-scan
_diffrn_radiation_monochromator mirror
_diffrn_radiation_probe x-ray
_diffrn_radiation_source 'Enhance (Cu) X-ray Source'
_diffrn_radiation_type CuK\a
_diffrn_radiation_wavelength 1.54184
_diffrn_reflns_av_R_equivalents 0.0192
_diffrn_reflns_av_sigmaI/netI 0.0206
_diffrn_reflns_limit_h_max 7
_diffrn_reflns_limit_h_min -7
_diffrn_reflns_limit_k_max 13
_diffrn_reflns_limit_k_min -13
_diffrn_reflns_limit_l_max 14
_diffrn_reflns_limit_l_min -28
_diffrn_reflns_number 5373
_diffrn_reflns_reduction_process
;
;
_diffrn_reflns_theta_full 66.65
_diffrn_reflns_theta_max 66.65
_diffrn_reflns_theta_min 3.70
_diffrn_standards_decay_% 0
_diffrn_standards_number 0
_exptl_absorpt_coefficient_mu 0.828
_exptl_absorpt_correction_T_max 1.00000
_exptl_absorpt_correction_T_min 0.64185
_exptl_absorpt_correction_type multi-scan
_exptl_absorpt_process_details
;
CrysAlis RED, Oxford Diffraction Ltd.,
Version 1.171.32.15 (release 10-01-2008 CrysAlis171 .NET)
Empirical absorption correction using spherical harmonics,
 implemented in SCALE3 ABSPACK scaling algorithm.
;
_exptl_crystal_colour colourless
_exptl_crystal_density_diffrn 1.389
_exptl_crystal_density_method 'Not Measured'
_exptl_crystal_description 'flat needle'
_exptl_crystal_F_000 800
_exptl_crystal_size_max 0.470
_exptl_crystal_size_mid 0.085
_exptl_crystal_size_min 0.052
_refine_diff_density_max 0.138
_refine_diff_density_min -0.159
_refine_diff_density_rms 0.036
_refine_ls_abs_structure_details 'Flack H.D. (1983), Acta Cryst. A39, 876-881'
_refine_ls_abs_structure_Flack 0.06(17)
_refine_ls_extinction_method none
_refine_ls_goodness_of_fit_ref 1.077
_refine_ls_hydrogen_treatment constr
_refine_ls_matrix_type full
_refine_ls_number_parameters 254
_refine_ls_number_reflns 2679
_refine_ls_number_restraints 0
_refine_ls_restrained_S_all 1.077
_refine_ls_R_factor_all 0.0305
_refine_ls_R_factor_gt 0.0283
_refine_ls_shift/su_max 0.000
_refine_ls_shift/su_mean 0.000
_refine_ls_structure_factor_coef Fsqd
_refine_ls_weighting_details 'calc w=1/[\s^2^(Fo^2^)+(0.0455P)^2^+0.1626P] where P=(Fo^2^+2Fc^2^)/3'
_refine_ls_weighting_scheme calc
_refine_ls_wR_factor_gt 0.0713
_refine_ls_wR_factor_ref 0.0723
_reflns_number_gt 2512
_reflns_number_total 2679
_reflns_threshold_expression I>2\s(I)
_cod_data_source_file jo901389q_si_002.cif
_cod_data_source_block h196
_cod_depositor_comments
;
The following automatic conversions were performed:
'_symmetry_cell_setting' value 'Orthorhombic' changed to 'orthorhombic'
according to '/home/saulius/struct/CIF-dictionaries/cif_core.dic'
dictionary named 'cif_core.dic' version 2.4.1 from 2010-06-29.

Automatic conversion script
Id: cif_fix_enum 1527 2010-12-29 10:47:43Z saulius 
;
_cod_database_code 4024945

loop_
_symmetry_equiv_pos_site_id
_symmetry_equiv_pos_as_xyz
1 x,y,z
2 1/2-x,-y,1/2+z
3 1/2+x,1/2-y,-z
4 -x,1/2+y,1/2-z

loop_
_atom_site_aniso_label
_atom_site_aniso_U_11
_atom_site_aniso_U_22
_atom_site_aniso_U_33
_atom_site_aniso_U_23
_atom_site_aniso_U_13
_atom_site_aniso_U_12
O1 0.0298(6) 0.0225(5) 0.0244(6) 0.0027(5) -0.0063(5) 0.0012(6)
O2 0.0218(6) 0.0247(5) 0.0282(6) -0.0017(5) -0.0023(5) -0.0010(5)
O3 0.0243(6) 0.0397(7) 0.0277(6) 0.0128(6) -0.0007(5) -0.0011(6)
O4 0.0285(6) 0.0295(6) 0.0321(6) -0.0086(6) -0.0016(6) 0.0068(6)
O5 0.0353(7) 0.0351(7) 0.0386(7) -0.0136(6) -0.0020(6) -0.0073(7)
N1 0.0214(7) 0.0191(7) 0.0203(6) 0.0011(6) 0.0003(6) -0.0016(6)
N2 0.0184(7) 0.0300(7) 0.0284(7) 0.0060(6) -0.0031(6) 0.0003(6)
C1 0.0260(8) 0.0176(7) 0.0289(8) 0.0034(7) -0.0002(8) -0.0012(7)
C2 0.0309(10) 0.0211(8) 0.0288(9) 0.0015(7) -0.0041(8) -0.0012(8)
C3 0.0371(10) 0.0239(8) 0.0279(8) 0.0000(8) 0.0022(8) -0.0022(8)
C4 0.0308(10) 0.0291(9) 0.0393(10) -0.0002(8) 0.0068(9) 0.0016(8)
C5 0.0238(9) 0.0283(9) 0.0384(9) 0.0050(8) -0.0001(8) 0.0013(8)
C6 0.0279(9) 0.0194(7) 0.0298(8) 0.0065(7) -0.0038(8) -0.0060(8)
C7 0.0291(9) 0.0194(7) 0.0282(8) 0.0068(7) -0.0034(8) -0.0028(7)
C8 0.0299(9) 0.0286(9) 0.0329(10) 0.0065(8) -0.0076(8) -0.0041(8)
C9 0.0427(11) 0.0319(10) 0.0315(9) 0.0056(8) -0.0142(10) -0.0047(9)
C10 0.0539(13) 0.0300(10) 0.0245(9) -0.0008(8) -0.0062(9) -0.0039(9)
C11 0.0423(11) 0.0253(8) 0.0278(9) 0.0033(8) -0.0034(9) 0.0042(9)
C12 0.0331(9) 0.0199(8) 0.0249(8) 0.0058(7) -0.0046(8) -0.0012(7)
C13 0.0271(9) 0.0210(8) 0.0259(8) 0.0008(7) -0.0027(8) 0.0003(8)
C14 0.0391(10) 0.0242(8) 0.0255(8) 0.0005(7) -0.0115(9) 0.0029(8)
C15 0.0197(8) 0.0187(7) 0.0227(8) -0.0024(7) 0.0011(7) 0.0055(7)
C16 0.0210(8) 0.0251(8) 0.0227(7) 0.0021(7) -0.0012(7) -0.0029(7)
C17 0.0199(8) 0.0226(7) 0.0253(8) -0.0001(7) 0.0004(7) 0.0022(7)
C18 0.0216(8) 0.0247(8) 0.0276(8) 0.0033(7) 0.0011(7) -0.0012(7)
C19 0.0212(8) 0.0203(7) 0.0222(8) 0.0007(7) 0.0008(7) -0.0021(7)
C20 0.0285(9) 0.0202(8) 0.0245(8) 0.0015(7) -0.0015(8) -0.0014(7)
C21 0.0429(11) 0.0289(9) 0.0386(10) -0.0102(9) 0.0063(10) 0.0091(9)

loop_
_atom_site_label
_atom_site_type_symbol
_atom_site_thermal_displace_type
_atom_site_fract_x
_atom_site_fract_y
_atom_site_fract_z
_atom_site_occupancy
_atom_site_U_iso_or_equiv
_atom_site_calc_flag
_atom_site_refinement_flags
O1 O Uani 0.87893(19) 0.02503(9) 0.20957(5) 1.000 0.0256(3) . .
O2 O Uani 1.04569(18) 0.17612(10) 0.17078(5) 1.000 0.0249(3) . .
O3 O Uani 0.65046(19) 0.23343(11) -0.00382(5) 1.000 0.0306(4) . .
O4 O Uani 0.88771(19) -0.10050(10) 0.07634(5) 1.000 0.0300(3) . .
O5 O Uani 0.5650(2) -0.14234(12) 0.05130(5) 1.000 0.0363(4) . .
N1 N Uani 0.7771(2) 0.09311(12) 0.12645(5) 1.000 0.0203(4) . .
N2 N Uani 0.4540(2) 0.13054(13) 0.05439(6) 1.000 0.0256(4) . .
C1 C Uani 1.2057(3) -0.14771(14) 0.24289(7) 1.000 0.0242(4) . .
C2 C Uani 1.1728(3) -0.18796(14) 0.18901(7) 1.000 0.0269(5) . .
C3 C Uani 1.3252(3) -0.25253(15) 0.16324(8) 1.000 0.0296(5) . .
C4 C Uani 1.5077(3) -0.27779(16) 0.19077(8) 1.000 0.0331(6) . .
C5 C Uani 1.5423(3) -0.23758(15) 0.24448(8) 1.000 0.0302(5) . .
C6 C Uani 1.3909(3) -0.17187(14) 0.27015(7) 1.000 0.0257(5) . .
C7 C Uani 1.3844(3) -0.11951(14) 0.32606(7) 1.000 0.0256(5) . .
C8 C Uani 1.5298(3) -0.11687(16) 0.36867(7) 1.000 0.0305(5) . .
C9 C Uani 1.4811(3) -0.06035(16) 0.41804(8) 1.000 0.0354(6) . .
C10 C Uani 1.2901(3) -0.01000(17) 0.42526(8) 1.000 0.0361(6) . .
C11 C Uani 1.1433(3) -0.01323(15) 0.38283(7) 1.000 0.0318(5) . .
C12 C Uani 1.1920(3) -0.06799(14) 0.33330(7) 1.000 0.0260(5) . .
C13 C Uani 1.0639(3) -0.08068(14) 0.28071(7) 1.000 0.0247(5) . .
C14 C Uani 1.0075(3) 0.03729(15) 0.25883(7) 1.000 0.0296(5) . .
C15 C Uani 0.9113(2) 0.10333(13) 0.16929(7) 1.000 0.0204(4) . .
C16 C Uani 0.8174(3) 0.16157(15) 0.07663(7) 1.000 0.0229(4) . .
C17 C Uani 0.6329(3) 0.17772(14) 0.03943(7) 1.000 0.0226(4) . .
C18 C Uani 0.4221(3) 0.06084(15) 0.10417(7) 1.000 0.0246(5) . .
C19 C Uani 0.6222(3) 0.00449(14) 0.12092(7) 1.000 0.0212(4) . .
C20 C Uani 0.6843(3) -0.08751(15) 0.07853(7) 1.000 0.0244(5) . .
C21 C Uani 0.9616(3) -0.18776(16) 0.03824(8) 1.000 0.0368(6) . .
H2 H Uiso 1.04820 -0.17160 0.17000 1.000 0.0320 calc R
H2A H Uiso 0.34760 0.14250 0.03250 1.000 0.0310 calc R
H3 H Uiso 1.30440 -0.27980 0.12630 1.000 0.0360 calc R
H4 H Uiso 1.60930 -0.32290 0.17260 1.000 0.0400 calc R
H5 H Uiso 1.66680 -0.25450 0.26340 1.000 0.0360 calc R
H8 H Uiso 1.65940 -0.15290 0.36410 1.000 0.0370 calc R
H9 H Uiso 1.57980 -0.05610 0.44720 1.000 0.0420 calc R
H10 H Uiso 1.25880 0.02720 0.45960 1.000 0.0430 calc R
H11 H Uiso 1.01270 0.02140 0.38790 1.000 0.0380 calc R
H13 H Uiso 0.93710 -0.12610 0.28880 1.000 0.0300 calc R
H14A H Uiso 0.93290 0.08060 0.28800 1.000 0.0360 calc R
H14B H Uiso 1.13360 0.08030 0.24920 1.000 0.0360 calc R
H16A H Uiso 0.92750 0.12420 0.05470 1.000 0.0280 calc R
H16B H Uiso 0.86820 0.23780 0.08830 1.000 0.0280 calc R
H18A H Uiso 0.31750 0.00140 0.09650 1.000 0.0300 calc R
H18B H Uiso 0.37160 0.10960 0.13510 1.000 0.0300 calc R
H19 H Uiso 0.60300 -0.03290 0.15820 1.000 0.0250 calc R
H21A H Uiso 0.90500 -0.26240 0.04910 1.000 0.0440 calc R
H21B H Uiso 1.11170 -0.19080 0.03980 1.000 0.0440 calc R
H21C H Uiso 0.91790 -0.16920 0.00010 1.000 0.0440 calc R

loop_
_atom_type_symbol
_atom_type_description
_atom_type_scat_dispersion_real
_atom_type_scat_dispersion_imag
_atom_type_scat_source
O O 0.0492 0.0322 'International Tables Vol C Tables 4.2.6.8 and 6.1.1.4'
N N 0.0311 0.0180 'International Tables Vol C Tables 4.2.6.8 and 6.1.1.4'
H H 0.0000 0.0000 'International Tables Vol C Tables 4.2.6.8 and 6.1.1.4'
C C 0.0181 0.0091 'International Tables Vol C Tables 4.2.6.8 and 6.1.1.4'

loop_
_geom_angle_atom_site_label_1
_geom_angle_atom_site_label_2
_geom_angle_atom_site_label_3
_geom_angle
_geom_angle_site_symmetry_1
_geom_angle_site_symmetry_2
_geom_angle_site_symmetry_3
_geom_angle_publ_flag
C14 O1 C15 115.07(12) . . . yes
C20 O4 C21 115.75(14) . . . yes
C15 N1 C16 117.02(13) . . . yes
C15 N1 C19 125.58(13) . . . yes
C16 N1 C19 116.18(13) . . . yes
C17 N2 C18 124.93(15) . . . yes
C17 N2 H2A 118.00 . . . no
C18 N2 H2A 118.00 . . . no
C6 C1 C13 110.64(15) . . . no
C2 C1 C6 119.81(17) . . . no
C2 C1 C13 129.51(17) . . . no
C1 C2 C3 118.97(17) . . . no
C2 C3 C4 121.04(17) . . . no
C3 C4 C5 120.40(18) . . . no
C4 C5 C6 118.67(17) . . . no
C5 C6 C7 130.55(17) . . . no
C1 C6 C7 108.35(16) . . . no
C1 C6 C5 121.09(16) . . . no
C6 C7 C12 108.44(16) . . . no
C8 C7 C12 120.61(16) . . . no
C6 C7 C8 130.94(17) . . . no
C7 C8 C9 118.51(17) . . . no
C8 C9 C10 120.79(18) . . . no
C9 C10 C11 120.89(18) . . . no
C10 C11 C12 118.57(18) . . . no
C7 C12 C13 110.37(15) . . . no
C11 C12 C13 128.99(17) . . . no
C7 C12 C11 120.63(17) . . . no
C12 C13 C14 109.31(14) . . . no
C1 C13 C12 102.14(15) . . . no
C1 C13 C14 114.27(14) . . . no
O1 C14 C13 109.27(14) . . . yes
O2 C15 N1 123.20(15) . . . yes
O1 C15 N1 112.43(13) . . . yes
O1 C15 O2 124.37(14) . . . yes
N1 C16 C17 114.02(15) . . . yes
N2 C17 C16 119.06(15) . . . yes
O3 C17 N2 121.64(17) . . . yes
O3 C17 C16 119.30(17) . . . yes
N2 C18 C19 109.62(15) . . . yes
N1 C19 C20 112.09(15) . . . yes
C18 C19 C20 110.91(14) . . . no
N1 C19 C18 108.29(13) . . . yes
O5 C20 C19 124.22(17) . . . yes
O4 C20 O5 124.18(16) . . . yes
O4 C20 C19 111.59(15) . . . yes
C1 C2 H2 121.00 . . . no
C3 C2 H2 120.00 . . . no
C2 C3 H3 119.00 . . . no
C4 C3 H3 119.00 . . . no
C3 C4 H4 120.00 . . . no
C5 C4 H4 120.00 . . . no
C4 C5 H5 121.00 . . . no
C6 C5 H5 121.00 . . . no
C7 C8 H8 121.00 . . . no
C9 C8 H8 121.00 . . . no
C8 C9 H9 120.00 . . . no
C10 C9 H9 120.00 . . . no
C9 C10 H10 120.00 . . . no
C11 C10 H10 120.00 . . . no
C10 C11 H11 121.00 . . . no
C12 C11 H11 121.00 . . . no
C1 C13 H13 110.00 . . . no
C12 C13 H13 110.00 . . . no
C14 C13 H13 110.00 . . . no
O1 C14 H14A 110.00 . . . no
O1 C14 H14B 110.00 . . . no
C13 C14 H14A 110.00 . . . no
C13 C14 H14B 110.00 . . . no
H14A C14 H14B 108.00 . . . no
N1 C16 H16A 109.00 . . . no
N1 C16 H16B 109.00 . . . no
C17 C16 H16A 109.00 . . . no
C17 C16 H16B 109.00 . . . no
H16A C16 H16B 108.00 . . . no
N2 C18 H18A 110.00 . . . no
N2 C18 H18B 110.00 . . . no
C19 C18 H18A 110.00 . . . no
C19 C18 H18B 110.00 . . . no
H18A C18 H18B 108.00 . . . no
N1 C19 H19 108.00 . . . no
C18 C19 H19 109.00 . . . no
C20 C19 H19 109.00 . . . no
O4 C21 H21A 109.00 . . . no
O4 C21 H21B 109.00 . . . no
O4 C21 H21C 109.00 . . . no
H21A C21 H21B 109.00 . . . no
H21A C21 H21C 109.00 . . . no
H21B C21 H21C 109.00 . . . no

loop_
_geom_bond_atom_site_label_1
_geom_bond_atom_site_label_2
_geom_bond_distance
_geom_bond_site_symmetry_1
_geom_bond_site_symmetry_2
_geom_bond_publ_flag
O1 C14 1.453(2) . . yes
O1 C15 1.345(2) . . yes
O2 C15 1.2206(18) . . yes
O3 C17 1.227(2) . . yes
O4 C20 1.335(2) . . yes
O4 C21 1.449(2) . . yes
O5 C20 1.199(2) . . yes
N1 C15 1.353(2) . . yes
N1 C16 1.459(2) . . yes
N1 C19 1.451(2) . . yes
N2 C17 1.338(2) . . yes
N2 C18 1.457(2) . . yes
N2 H2A 0.8800 . . no
C1 C2 1.388(2) . . no
C1 C13 1.511(3) . . no
C1 C6 1.401(3) . . no
C2 C3 1.391(3) . . no
C3 C4 1.391(3) . . no
C4 C5 1.386(3) . . no
C5 C6 1.392(3) . . no
C6 C7 1.471(2) . . no
C7 C8 1.392(3) . . no
C7 C12 1.401(3) . . no
C8 C9 1.389(3) . . no
C9 C10 1.387(3) . . no
C10 C11 1.395(3) . . no
C11 C12 1.383(2) . . no
C12 C13 1.517(2) . . no
C13 C14 1.518(2) . . no
C16 C17 1.508(3) . . no
C18 C19 1.515(3) . . no
C19 C20 1.531(2) . . no
C2 H2 0.9500 . . no
C3 H3 0.9500 . . no
C4 H4 0.9500 . . no
C5 H5 0.9500 . . no
C8 H8 0.9500 . . no
C9 H9 0.9500 . . no
C10 H10 0.9500 . . no
C11 H11 0.9500 . . no
C13 H13 1.0000 . . no
C14 H14A 0.9900 . . no
C14 H14B 0.9900 . . no
C16 H16A 0.9900 . . no
C16 H16B 0.9900 . . no
C18 H18A 0.9900 . . no
C18 H18B 0.9900 . . no
C19 H19 1.0000 . . no
C21 H21A 0.9800 . . no
C21 H21B 0.9800 . . no
C21 H21C 0.9800 . . no

loop_
_geom_contact_atom_site_label_1
_geom_contact_atom_site_label_2
_geom_contact_distance
_geom_contact_site_symmetry_1
_geom_contact_site_symmetry_2
_geom_contact_publ_flag
O1 C2 3.176(2) . . no
O2 C12 3.365(2) . 4_755 no
O2 C13 3.148(2) . 4_755 no
O2 C18 3.220(2) . 1_655 no
O2 C1 3.343(2) . 4_755 no
O3 C17 3.419(2) . 3_555 no
O3 N2 2.8101(19) . 3_555 no
O3 C9 3.277(2) . 4_755 no
O3 C16 3.041(2) . 3_455 no
O4 C16 3.092(2) . . no
O4 C15 3.259(2) . . no
O4 N1 2.6572(18) . . no
O5 C21 2.995(2) . 3_445 no
O5 N2 3.266(2) . . no
O5 C3 3.356(2) . 1_455 no
O1 H19 2.2800 . . no
O1 H2 2.7200 . . no
O2 H13 2.5000 . 4_755 no
O2 H16B 2.4000 . . no
O2 H5 2.5800 . 4_855 no
O2 H8 2.8900 . 4_855 no
O2 H18B 2.4200 . 1_655 no
O2 H14B 2.2600 . . no
O3 H16A 2.5200 . 3_455 no
O3 H16B 2.7500 . 3_455 no
O3 H2A 2.0500 . 3_555 no
O4 H16A 2.6900 . . no
O4 H2 2.6100 . . no
O5 H21A 2.6200 . . no
O5 H21C 2.6200 . . no
O5 H18A 2.5700 . . no
O5 H21A 2.8400 . 3_445 no
O5 H21C 2.7000 . 3_445 no
N1 O4 2.6572(18) . . no
N1 N2 2.7561(19) . . no
N2 O5 3.266(2) . . no
N2 N1 2.7561(19) . . no
N2 O3 2.8101(19) . 3_455 no
C1 O2 3.343(2) . 4_745 no
C2 O1 3.176(2) . . no
C3 O5 3.356(2) . 1_655 no
C6 C15 3.586(2) . 4_745 no
C8 C17 3.421(2) . 4_745 no
C9 C17 3.306(3) . 4_745 no
C9 O3 3.277(2) . 4_745 no
C12 O2 3.365(2) . 4_745 no
C13 O2 3.148(2) . 4_745 no
C15 C6 3.586(2) . 4_755 no
C15 O4 3.259(2) . . no
C16 O3 3.041(2) . 3_555 no
C16 O4 3.092(2) . . no
C17 C20 3.251(2) . . no
C17 O3 3.419(2) . 3_455 no
C17 C9 3.306(3) . 4_755 no
C17 C8 3.421(2) . 4_755 no
C18 O2 3.220(2) . 1_455 no
C20 C17 3.251(2) . . no
C21 O5 2.995(2) . 3_545 no
C2 H14A 2.8400 . 4_745 no
C3 H14A 2.8300 . 4_745 no
C4 H19 3.0300 . 1_655 no
C5 H13 3.0700 . 1_655 no
C5 H14B 3.0000 . 4_845 no
C11 H14A 2.8700 . . no
C11 H4 3.0500 . 4_855 no
C11 H16B 2.9900 . 4_745 no
C12 H16B 2.9700 . 4_745 no
C14 H11 3.0900 . . no
C17 H2A 3.0500 . 3_555 no
C20 H16A 2.9900 . . no
H2 O1 2.7200 . . no
H2 O4 2.6100 . . no
H2A O3 2.0500 . 3_455 no
H2A C17 3.0500 . 3_455 no
H4 C11 3.0500 . 4_845 no
H5 H13 2.3900 . 1_655 no
H5 O2 2.5800 . 4_845 no
H5 H14B 2.3500 . 4_845 no
H8 H13 2.5700 . 1_655 no
H8 O2 2.8900 . 4_845 no
H11 C14 3.0900 . . no
H11 H14A 2.5400 . . no
H13 C5 3.0700 . 1_455 no
H13 H5 2.3900 . 1_455 no
H13 H8 2.5700 . 1_455 no
H13 O2 2.5000 . 4_745 no
H14A C11 2.8700 . . no
H14A H11 2.5400 . . no
H14A C2 2.8400 . 4_755 no
H14A C3 2.8300 . 4_755 no
H14B O2 2.2600 . . no
H14B C5 3.0000 . 4_855 no
H14B H5 2.3500 . 4_855 no
H16A O4 2.6900 . . no
H16A C20 2.9900 . . no
H16A O3 2.5200 . 3_555 no
H16B O2 2.4000 . . no
H16B O3 2.7500 . 3_555 no
H16B C11 2.9900 . 4_755 no
H16B C12 2.9700 . 4_755 no
H18A O5 2.5700 . . no
H18B O2 2.4200 . 1_455 no
H19 O1 2.2800 . . no
H19 C4 3.0300 . 1_455 no
H21A O5 2.6200 . . no
H21A O5 2.8400 . 3_545 no
H21C O5 2.6200 . . no
H21C O5 2.7000 . 3_545 no

loop_
_geom_hbond_atom_site_label_D
_geom_hbond_atom_site_label_H
_geom_hbond_atom_site_label_A
_geom_hbond_distance_DH
_geom_hbond_distance_HA
_geom_hbond_distance_DA
_geom_hbond_angle_DHA
_geom_hbond_site_symmetry_A
_geom_hbond_publ_flag
N2 H2A O3 0.8800 2.0500 2.8101(19) 143.00 3_455 yes
C5 H5 O2 0.9500 2.5800 3.512(2) 168.00 4_845 yes
C13 H13 O2 1.0000 2.5000 3.148(2) 122.00 4_745 yes
C14 H14B O2 0.9900 2.2600 2.669(2) 104.00 . yes
C16 H16A O3 0.9900 2.5200 3.041(2) 113.00 3_555 yes
C18 H18B O2 0.9900 2.4200 3.220(2) 138.00 1_455 yes
C19 H19 O1 1.0000 2.2800 2.712(2) 105.00 . yes

loop_
_geom_torsion_atom_site_label_1
_geom_torsion_atom_site_label_2
_geom_torsion_atom_site_label_3
_geom_torsion_atom_site_label_4
_geom_torsion
_geom_torsion_site_symmetry_1
_geom_torsion_site_symmetry_2
_geom_torsion_site_symmetry_3
_geom_torsion_site_symmetry_4
_geom_torsion_publ_flag
C14 O1 C15 N1 -175.26(13) . . . . no
C15 O1 C14 C13 -143.30(14) . . . . no
C14 O1 C15 O2 4.5(2) . . . . no
C21 O4 C20 C19 178.64(14) . . . . no
C21 O4 C20 O5 -0.3(2) . . . . no
C16 N1 C15 O1 -170.71(13) . . . . no
C16 N1 C15 O2 9.5(2) . . . . no
C19 N1 C15 O2 176.28(15) . . . . no
C19 N1 C15 O1 -3.9(2) . . . . no
C15 N1 C19 C20 -103.33(17) . . . . no
C16 N1 C19 C20 63.54(19) . . . . no
C16 N1 C19 C18 -59.13(18) . . . . no
C15 N1 C16 C17 -160.48(14) . . . . no
C19 N1 C16 C17 31.5(2) . . . . no
C15 N1 C19 C18 134.00(15) . . . . no
C17 N2 C18 C19 -26.2(2) . . . . no
C18 N2 C17 C16 -1.5(2) . . . . no
C18 N2 C17 O3 178.28(16) . . . . no
C13 C1 C6 C5 176.97(16) . . . . no
C6 C1 C2 C3 0.4(3) . . . . no
C13 C1 C2 C3 -177.28(17) . . . . no
C2 C1 C6 C7 -179.94(14) . . . . no
C6 C1 C13 C14 118.49(17) . . . . no
C13 C1 C6 C7 -1.84(19) . . . . no
C2 C1 C6 C5 -1.1(3) . . . . no
C2 C1 C13 C14 -63.7(2) . . . . no
C6 C1 C13 C12 0.58(18) . . . . no
C2 C1 C13 C12 178.45(17) . . . . no
C1 C2 C3 C4 0.6(3) . . . . no
C2 C3 C4 C5 -0.8(3) . . . . no
C3 C4 C5 C6 0.1(3) . . . . no
C4 C5 C6 C7 179.37(18) . . . . no
C4 C5 C6 C1 0.9(3) . . . . no
C5 C6 C7 C12 -176.22(18) . . . . no
C5 C6 C7 C8 2.6(3) . . . . no
C1 C6 C7 C8 -178.72(18) . . . . no
C1 C6 C7 C12 2.45(19) . . . . no
C6 C7 C8 C9 -179.83(18) . . . . no
C6 C7 C12 C11 179.21(16) . . . . no
C12 C7 C8 C9 -1.1(3) . . . . no
C8 C7 C12 C13 178.93(16) . . . . no
C8 C7 C12 C11 0.2(3) . . . . no
C6 C7 C12 C13 -2.09(19) . . . . no
C7 C8 C9 C10 1.5(3) . . . . no
C8 C9 C10 C11 -1.0(3) . . . . no
C9 C10 C11 C12 0.1(3) . . . . no
C10 C11 C12 C13 -178.15(17) . . . . no
C10 C11 C12 C7 0.3(3) . . . . no
C11 C12 C13 C1 179.53(17) . . . . no
C7 C12 C13 C14 -120.43(16) . . . . no
C7 C12 C13 C1 0.97(18) . . . . no
C11 C12 C13 C14 58.1(2) . . . . no
C12 C13 C14 O1 -178.05(14) . . . . no
C1 C13 C14 O1 68.2(2) . . . . no
N1 C16 C17 O3 -179.54(15) . . . . no
N1 C16 C17 N2 0.3(2) . . . . no
N2 C18 C19 N1 53.82(17) . . . . no
N2 C18 C19 C20 -69.56(18) . . . . no
N1 C19 C20 O4 30.21(19) . . . . no
C18 C19 C20 O5 -29.7(2) . . . . no
N1 C19 C20 O5 -150.86(17) . . . . no
C18 C19 C20 O4 151.38(14) . . . . no

loop_
_cod_related_entry_id
_cod_related_entry_database
_cod_related_entry_code
1 ChemSpider 30659059
